data_4037479
loop_
_publ_author_name
'Liu, Yongjun'
'Tian, Guang'
'Li, Jingjing'
'Qi, Yan'
'Wen, Yonghong'
'Du, Feng'

_publ_section_title
;
 Reductive Bis-addition of Aromatic Aldehydes to \a,\b-Unsaturated Esters
 via the Use of Sm/Cu(I) in Air: A Route to the Construction of Furofuran
 Lignans.
;
_journal_issue 11
_journal_name_full 'The Journal of organic chemistry'
_journal_page_first 5932
_journal_page_last 5939
_journal_paper_doi 10.1021/acs.joc.7b00278
_journal_volume 82
_journal_year 2017
_chemical_formula_moiety 'C17 H16 O3'
_chemical_formula_sum 'C17 H16 O3'
_chemical_formula_weight 268.30
_space_group_crystal_system monoclinic
_space_group_IT_number 14
_space_group_name_Hall '-P 2ybc'
_space_group_name_H-M_alt 'P 1 21/c 1'
_atom_sites_solution_hydrogens geom
_atom_sites_solution_primary direct
_atom_sites_solution_secondary difmap
_audit_creation_date 2016-03-13
_audit_creation_method
;
Olex2 1.2-beta
(compiled 2015.01.26 svn.r3150 for OlexSys, GUI svn.r4998)
;
_cell_angle_alpha 90.00
_cell_angle_beta 112.694(2)
_cell_angle_gamma 90.00
_cell_formula_units_Z 4
_cell_length_a 10.2837(7)
_cell_length_b 14.9709(9)
_cell_length_c 9.7616(6)
_cell_measurement_reflns_used 5506
_cell_measurement_temperature 293(2)
_cell_measurement_theta_max 72.532
_cell_measurement_theta_min 2.986
_cell_volume 1386.51(15)
_computing_molecular_graphics 'Olex2 (Dolomanov et al., 2009)'
_computing_publication_material 'Olex2 (Dolomanov et al., 2009)'
_computing_structure_refinement 'XL (Sheldrick, 2008)'
_computing_structure_solution 'XS (Sheldrick, 2008)'
_diffrn_ambient_temperature 293(2)
_diffrn_measured_fraction_theta_full 0.998
_diffrn_measured_fraction_theta_max 0.998
_diffrn_measurement_device_type 'CCD area detector'
_diffrn_measurement_method 'phi and omega scans'
_diffrn_radiation_monochromator graphite
_diffrn_radiation_type MoK\a
_diffrn_radiation_wavelength 0.71073
_diffrn_reflns_av_R_equivalents 0.0355
_diffrn_reflns_av_unetI/netI 0.0303
_diffrn_reflns_limit_h_max 12
_diffrn_reflns_limit_h_min -12
_diffrn_reflns_limit_k_max 17
_diffrn_reflns_limit_k_min -17
_diffrn_reflns_limit_l_max 11
_diffrn_reflns_limit_l_min -10
_diffrn_reflns_number 10641
_diffrn_reflns_theta_full 25.02
_diffrn_reflns_theta_max 25.02
_diffrn_reflns_theta_min 3.47
_diffrn_source 'fine-focus sealed tube'
_exptl_absorpt_coefficient_mu 0.087
_exptl_absorpt_correction_type none
_exptl_crystal_colour colourless
_exptl_crystal_density_diffrn 1.285
_exptl_crystal_density_method 'not measured'
_exptl_crystal_description rhombic
_exptl_crystal_F_000 568
_exptl_crystal_size_max 0.24
_exptl_crystal_size_mid 0.22
_exptl_crystal_size_min 0.18
_refine_diff_density_max 0.191
_refine_diff_density_min -0.124
_refine_diff_density_rms 0.042
_refine_ls_extinction_method none
_refine_ls_goodness_of_fit_ref 1.085
_refine_ls_hydrogen_treatment constr
_refine_ls_matrix_type full
_refine_ls_number_parameters 182
_refine_ls_number_reflns 2443
_refine_ls_number_restraints 0
_refine_ls_restrained_S_all 1.085
_refine_ls_R_factor_all 0.0446
_refine_ls_R_factor_gt 0.0389
_refine_ls_shift/su_max 0.001
_refine_ls_shift/su_mean 0.000
_refine_ls_structure_factor_coef Fsqd
_refine_ls_weighting_details 'calc w=1/[\s^2^(Fo^2^)+(0.0592P)^2^+0.1596P] where P=(Fo^2^+2Fc^2^)/3'
_refine_ls_weighting_scheme calc
_refine_ls_wR_factor_gt 0.1027
_refine_ls_wR_factor_ref 0.1075
_reflns_number_gt 2115
_reflns_number_total 2443
_reflns_threshold_expression >2sigma(I)
_cod_data_source_file jo7b00278_si_002.cif
_cod_data_source_block Compound_3a
_cod_database_code 4037479
_olex2_refinement_description
;
1. Fixed Uiso
 At 1.2 times of:
  All C(H) groups, All C(H,H) groups
 At 1.5 times of:
  All O(H) groups
2.a Ternary CH refined with riding coordinates:
 C11(H11), C9(H9), C7(H7)
2.b Secondary CH2 refined with riding coordinates:
 C8(H8A,H8B)
2.c Aromatic/amide H refined with riding coordinates:
 C13(H13), C5(H5), C14(H14), C17(H17), C1(H1), C4(H4), C15(H15), C3(H3A),
 C2(H2), C16(H16)
2.d Idealised tetrahedral OH refined as rotating group:
 O3(H3)
;
_olex2_submission_special_instructions 'No special instructions were received'

loop_
_space_group_symop_id
_space_group_symop_operation_xyz
1 'x, y, z'
2 '-x, y+1/2, -z+1/2'
3 '-x, -y, -z'
4 'x, -y-1/2, z-1/2'

loop_
_atom_site_label
_atom_site_type_symbol
_atom_site_fract_x
_atom_site_fract_y
_atom_site_fract_z
_atom_site_U_iso_or_equiv
_atom_site_adp_type
_atom_site_occupancy
_atom_site_calc_flag
_atom_site_refinement_flags_posn
O1 O 0.76097(9) 0.20022(6) 0.52659(10) 0.0455(3) Uani 1 d .
O2 O 0.97751(10) 0.14661(7) 0.59477(10) 0.0541(3) Uani 1 d .
O3 O 0.82445(11) -0.00413(6) 0.34500(12) 0.0555(3) Uani 1 d .
H3 H 0.8771 -0.0474 0.3613 0.083 Uiso 1 calc GR
C11 C 0.88199(13) 0.06786(8) 0.29158(14) 0.0416(3) Uani 1 d .
H11 H 0.9846 0.0677 0.3450 0.050 Uiso 1 calc R
C9 C 0.82316(13) 0.15349(8) 0.33026(14) 0.0403(3) Uani 1 d .
H9 H 0.8591 0.2045 0.2925 0.048 Uiso 1 calc R
C12 C 0.84920(13) 0.06204(8) 0.12665(14) 0.0415(3) Uani 1 d .
C6 C 0.50692(13) 0.21029(8) 0.41182(13) 0.0402(3) Uani 1 d .
C10 C 0.86646(13) 0.16471(8) 0.49601(14) 0.0407(3) Uani 1 d .
C7 C 0.64124(13) 0.22186(8) 0.38778(14) 0.0422(3) Uani 1 d .
H7 H 0.6492 0.2842 0.3613 0.051 Uiso 1 calc R
C13 C 0.93538(14) 0.10566(9) 0.06816(15) 0.0464(3) Uani 1 d .
H13 H 1.0120 0.1385 0.1307 0.056 Uiso 1 calc R
C8 C 0.66348(13) 0.16094(9) 0.27394(14) 0.0453(3) Uani 1 d .
H8A H 0.6205 0.1029 0.2713 0.054 Uiso 1 calc R
H8B H 0.6248 0.1872 0.1755 0.054 Uiso 1 calc R
C5 C 0.48078(15) 0.13427(10) 0.47749(17) 0.0524(4) Uani 1 d .
H5 H 0.5474 0.0887 0.5067 0.063 Uiso 1 calc R
C14 C 0.90878(17) 0.10091(10) -0.08179(17) 0.0568(4) Uani 1 d .
H14 H 0.9670 0.1309 -0.1194 0.068 Uiso 1 calc R
C17 C 0.73583(16) 0.01445(11) 0.03139(18) 0.0594(4) Uani 1 d .
H17 H 0.6758 -0.0146 0.0677 0.071 Uiso 1 calc R
C1 C 0.40623(16) 0.27693(10) 0.36868(18) 0.0594(4) Uani 1 d .
H1 H 0.4221 0.3286 0.3245 0.071 Uiso 1 calc R
C4 C 0.35731(17) 0.12524(11) 0.50012(19) 0.0629(4) Uani 1 d .
H4 H 0.3411 0.0739 0.5448 0.075 Uiso 1 calc R
C15 C 0.79771(19) 0.05251(12) -0.17431(18) 0.0676(5) Uani 1 d .
H15 H 0.7809 0.0486 -0.2748 0.081 Uiso 1 calc R
C3 C 0.25835(16) 0.19188(13) 0.4567(2) 0.0693(5) Uani 1 d .
H3A H 0.1750 0.1858 0.4721 0.083 Uiso 1 calc R
C2 C 0.28200(17) 0.26720(14) 0.3908(2) 0.0765(5) Uani 1 d .
H2 H 0.2143 0.3121 0.3607 0.092 Uiso 1 calc R
C16 C 0.71067(19) 0.00961(13) -0.1193(2) 0.0747(5) Uani 1 d .
H16 H 0.6342 -0.0230 -0.1829 0.090 Uiso 1 calc R

loop_
_atom_site_aniso_label
_atom_site_aniso_U_11
_atom_site_aniso_U_22
_atom_site_aniso_U_33
_atom_site_aniso_U_23
_atom_site_aniso_U_13
_atom_site_aniso_U_12
O1 0.0416(5) 0.0579(6) 0.0389(5) -0.0066(4) 0.0177(4) -0.0037(4)
O2 0.0436(5) 0.0699(7) 0.0455(6) -0.0020(5) 0.0134(5) 0.0008(4)
O3 0.0682(7) 0.0446(5) 0.0649(7) 0.0141(5) 0.0382(6) 0.0035(4)
C11 0.0424(7) 0.0428(7) 0.0443(7) 0.0042(5) 0.0219(6) 0.0001(5)
C9 0.0455(7) 0.0414(7) 0.0397(7) 0.0040(5) 0.0228(6) -0.0015(5)
C12 0.0445(7) 0.0382(6) 0.0464(7) 0.0005(5) 0.0225(6) 0.0058(5)
C6 0.0412(7) 0.0446(7) 0.0352(7) -0.0038(5) 0.0152(5) -0.0025(5)
C10 0.0399(7) 0.0418(7) 0.0438(7) 0.0000(5) 0.0199(6) -0.0056(5)
C7 0.0462(7) 0.0402(6) 0.0433(7) 0.0046(5) 0.0206(6) 0.0004(5)
C13 0.0523(8) 0.0429(7) 0.0518(8) 0.0024(6) 0.0289(6) 0.0047(6)
C8 0.0463(7) 0.0551(8) 0.0356(7) 0.0032(6) 0.0171(6) 0.0070(6)
C5 0.0565(8) 0.0449(7) 0.0630(9) 0.0025(6) 0.0309(7) 0.0001(6)
C14 0.0747(10) 0.0520(8) 0.0594(9) 0.0123(7) 0.0432(8) 0.0182(7)
C17 0.0565(9) 0.0668(10) 0.0576(9) -0.0069(7) 0.0252(7) -0.0111(7)
C1 0.0527(8) 0.0614(9) 0.0630(10) 0.0156(7) 0.0210(7) 0.0074(7)
C4 0.0646(9) 0.0657(9) 0.0695(10) -0.0027(8) 0.0382(8) -0.0161(8)
C15 0.0829(11) 0.0768(11) 0.0453(9) 0.0015(8) 0.0274(8) 0.0194(9)
C3 0.0455(8) 0.0933(13) 0.0751(11) -0.0095(9) 0.0299(8) -0.0110(8)
C2 0.0465(9) 0.0890(13) 0.0931(14) 0.0144(10) 0.0258(9) 0.0185(8)
C16 0.0699(11) 0.0870(12) 0.0564(10) -0.0177(9) 0.0123(8) -0.0059(9)

loop_
_atom_type_symbol
_atom_type_description
_atom_type_scat_dispersion_real
_atom_type_scat_dispersion_imag
_atom_type_scat_source
C C 0.0033 0.0016 'International Tables Vol C Tables 4.2.6.8 and 6.1.1.4'
H H 0.0000 0.0000 'International Tables Vol C Tables 4.2.6.8 and 6.1.1.4'
O O 0.0106 0.0060 'International Tables Vol C Tables 4.2.6.8 and 6.1.1.4'

loop_
_geom_angle_atom_site_label_1
_geom_angle_atom_site_label_2
_geom_angle_atom_site_label_3
_geom_angle
C10 O1 C7 110.07(9)
O3 C11 C9 106.57(9)
O3 C11 C12 113.12(10)
C12 C11 C9 111.37(10)
C10 C9 C11 112.13(10)
C10 C9 C8 102.10(10)
C8 C9 C11 116.60(11)
C13 C12 C11 119.62(11)
C17 C12 C11 122.07(12)
C17 C12 C13 118.31(13)
C5 C6 C7 121.60(11)
C1 C6 C7 119.79(12)
C1 C6 C5 118.60(12)
O1 C10 C9 110.64(10)
O2 C10 O1 120.56(12)
O2 C10 C9 128.80(11)
O1 C7 C6 108.94(10)
O1 C7 C8 103.43(9)
C6 C7 C8 116.91(10)
C14 C13 C12 120.92(14)
C9 C8 C7 103.02(10)
C4 C5 C6 120.77(14)
C15 C14 C13 120.18(14)
C12 C17 C16 120.25(15)
C6 C1 C2 120.35(14)
C3 C4 C5 119.98(15)
C14 C15 C16 119.91(14)
C2 C3 C4 120.05(14)
C3 C2 C1 120.24(15)
C15 C16 C17 120.42(16)

loop_
_geom_bond_atom_site_label_1
_geom_bond_atom_site_label_2
_geom_bond_distance
O1 C10 1.3411(15)
O1 C7 1.4730(15)
O2 C10 1.2072(15)
O3 C11 1.4219(14)
C11 C9 1.5259(17)
C11 C12 1.5147(17)
C9 C10 1.5127(17)
C9 C8 1.5214(17)
C12 C13 1.3886(17)
C12 C17 1.3766(19)
C6 C7 1.4977(17)
C6 C5 1.3825(19)
C6 C1 1.3815(19)
C7 C8 1.5216(18)
C13 C14 1.383(2)
C5 C4 1.377(2)
C14 C15 1.360(2)
C17 C16 1.394(2)
C1 C2 1.383(2)
C4 C3 1.370(2)
C15 C16 1.368(3)
C3 C2 1.366(3)
